data_7035877
loop_
_publ_author_name
'Zong, Guang-Cai'
'Huo, Jian-Xia'
'Ren, Ning'
'Zhang, Jian-Jun'
'Qi, Xiao-Xia'
'Gao, Jie'
'Geng, Li-Na'
'Wang, Shu-Ping'
'Shi, Shi-Kao'

_publ_section_title
;
 Preparation, characterization and properties of four new trivalent
 lanthanide complexes constructed using 2-bromine-5-methoxybenzoic acid
 and 1,10-phenanthroline.
;
_journal_issue 33
_journal_name_full 'Dalton transactions (Cambridge, England : 2003)'
_journal_page_first 14877
_journal_page_last 14886
_journal_paper_doi 10.1039/c5dt01969a
_journal_volume 44
_journal_year 2015
_chemical_formula_sum 'C72 H52 Br6 N4 O18 Sm2'
_chemical_formula_weight 2041.34
_chemical_name_systematic
; 
 ? 
;
_space_group_IT_number 2
_symmetry_cell_setting triclinic
_symmetry_space_group_name_Hall '-P 1'
_symmetry_space_group_name_H-M 'P -1'
_atom_sites_solution_hydrogens geom
_atom_sites_solution_primary direct
_atom_sites_solution_secondary difmap
_audit_creation_method SHELXL-97
_audit_update_record
;
2015-07-07 deposited with the CCDC.
2015-07-20 downloaded from the CCDC.
;
_cell_angle_alpha 60.8420(10)
_cell_angle_beta 69.7760(10)
_cell_angle_gamma 71.198(2)
_cell_formula_units_Z 1
_cell_length_a 12.4625(11)
_cell_length_b 13.2328(12)
_cell_length_c 13.5772(14)
_cell_measurement_reflns_used 1054
_cell_measurement_temperature 293(2)
_cell_measurement_theta_max 51.6120
_cell_measurement_theta_min 6.6570
_cell_volume 1802.1(3)
_computing_cell_refinement 'Bruker FRAMBO'
_computing_data_collection 'Bruker FRAMBO'
_computing_data_reduction 'Bruker SAINT'
_computing_molecular_graphics 'Bruker SHELXTL'
_computing_publication_material 'Bruker SHELXTL'
_computing_structure_refinement 'SHELXL-97 (Sheldrick, 1997)'
_computing_structure_solution 'SHELXS-97 (Sheldrick, 1990)'
_diffrn_ambient_temperature 293(2)
_diffrn_measured_fraction_theta_full 0.998
_diffrn_measured_fraction_theta_max 0.998
_diffrn_measurement_device_type 'CCD area detector'
_diffrn_measurement_method 'phi and omega scans'
_diffrn_radiation_monochromator graphite
_diffrn_radiation_source 'fine-focus sealed tube'
_diffrn_radiation_type CuK\a
_diffrn_radiation_wavelength 1.54178
_diffrn_reflns_av_R_equivalents 0.1154
_diffrn_reflns_av_sigmaI/netI 0.2325
_diffrn_reflns_limit_h_max 14
_diffrn_reflns_limit_h_min -14
_diffrn_reflns_limit_k_max 15
_diffrn_reflns_limit_k_min -15
_diffrn_reflns_limit_l_max 16
_diffrn_reflns_limit_l_min -10
_diffrn_reflns_number 11012
_diffrn_reflns_theta_full 66.03
_diffrn_reflns_theta_max 66.03
_diffrn_reflns_theta_min 3.83
_exptl_absorpt_coefficient_mu 16.617
_exptl_absorpt_correction_T_max 0.4904
_exptl_absorpt_correction_T_min 0.1281
_exptl_absorpt_correction_type multi-scan
_exptl_absorpt_process_details sadabs
_exptl_crystal_colour yellow
_exptl_crystal_density_diffrn 1.881
_exptl_crystal_density_method 'not measured'
_exptl_crystal_description Block
_exptl_crystal_F_000 990
_exptl_crystal_size_max 0.21
_exptl_crystal_size_mid 0.09
_exptl_crystal_size_min 0.05
_refine_diff_density_max 2.140
_refine_diff_density_min -2.143
_refine_diff_density_rms 0.168
_refine_ls_extinction_coef 0.00089(10)
_refine_ls_extinction_expression Fc^*^=kFc[1+0.001xFc^2^\l^3^/sin(2\q)]^-1/4^
_refine_ls_extinction_method SHELXL
_refine_ls_goodness_of_fit_ref 1.028
_refine_ls_hydrogen_treatment mixed
_refine_ls_matrix_type full
_refine_ls_number_parameters 464
_refine_ls_number_reflns 6273
_refine_ls_number_restraints 0
_refine_ls_restrained_S_all 1.028
_refine_ls_R_factor_all 0.1749
_refine_ls_R_factor_gt 0.0974
_refine_ls_shift/su_max 0.001
_refine_ls_shift/su_mean 0.000
_refine_ls_structure_factor_coef Fsqd
_refine_ls_weighting_details 'calc w=1/[\s^2^(Fo^2^)+(0.0445P)^2^+3.8298P] where P=(Fo^2^+2Fc^2^)/3'
_refine_ls_weighting_scheme calc
_refine_ls_wR_factor_gt 0.1717
_refine_ls_wR_factor_ref 0.2596
_reflns_number_gt 2748
_reflns_number_total 6273
_reflns_threshold_expression >2sigma(I)
_cod_data_source_file c5dt01969a2.cif
_cod_data_source_block 131026c
_cod_depositor_comments
;
The following automatic conversions were performed:

'_symmetry_cell_setting' value 'Triclinic' changed to 'triclinic'
according to
/usr/data/users/saulius/crontab/automatic-downloads/rss-feeds/RSC/lib/dictionaries/cif_core.dic
dictionary named 'cif_core.dic' version 2.4.2 from 2011-04-26.

Automatic conversion script
Id: cif_fix_values 3271 2015-04-21 07:52:19Z andrius 

 Adding full bibliography for 7035874--7035877.cif.
;
_cod_original_sg_symbol_H-M P-1
_cod_database_code 7035877

loop_
_symmetry_equiv_pos_as_xyz
'x, y, z'
'-x, -y, -z'

loop_
_atom_site_label
_atom_site_type_symbol
_atom_site_fract_x
_atom_site_fract_y
_atom_site_fract_z
_atom_site_U_iso_or_equiv
_atom_site_adp_type
_atom_site_occupancy
_atom_site_symmetry_multiplicity
_atom_site_calc_flag
_atom_site_refinement_flags
Sm1 Sm 0.40823(10) 0.64603(10) 0.39371(10) 0.0445(4) Uani 1 1 d .
Br1 Br 0.6160(2) 0.1655(2) 0.3532(3) 0.0757(9) Uani 1 1 d .
Br2 Br 0.8382(3) 0.6659(3) 0.2911(3) 0.0791(9) Uani 1 1 d .
Br3 Br 0.1339(2) 0.7643(2) 0.1229(2) 0.0764(9) Uani 1 1 d .
N1 N 0.5372(16) 0.8070(16) 0.2409(16) 0.058(5) Uani 1 1 d .
N2 N 0.4617(16) 0.6777(16) 0.1781(15) 0.056(5) Uani 1 1 d .
O1 O 0.3896(12) 0.4660(13) 0.4037(12) 0.056(4) Uani 1 1 d .
O2 O 0.5158(12) 0.3094(12) 0.4977(11) 0.052(4) Uani 1 1 d .
O3 O 0.0937(14) 0.2541(14) 0.4441(14) 0.070(5) Uani 1 1 d .
O4 O 0.5947(13) 0.5290(12) 0.3918(12) 0.053(4) Uani 1 1 d .
O5 O 0.7482(12) 0.3829(12) 0.4226(12) 0.057(4) Uani 1 1 d .
O6 O 0.7948(16) 0.4939(15) -0.0280(15) 0.084(6) Uani 1 1 d .
O7 O 0.2737(13) 0.8377(13) 0.3370(12) 0.061(4) Uani 1 1 d .
O8 O 0.2258(12) 0.6946(12) 0.3335(12) 0.053(4) Uani 1 1 d .
O9 O -0.1044(14) 1.1464(15) 0.2905(15) 0.079(5) Uani 1 1 d .
C1 C 0.436(2) 0.359(2) 0.4402(19) 0.056(6) Uani 1 1 d .
C2 C 0.3884(19) 0.2806(19) 0.4203(19) 0.052(6) Uani 1 1 d .
C3 C 0.451(2) 0.188(2) 0.3950(19) 0.057(6) Uani 1 1 d .
C4 C 0.397(2) 0.118(2) 0.3887(19) 0.063(7) Uani 1 1 d .
H4 H 0.4422 0.0565 0.3683 0.075 Uiso 1 1 calc R
C5 C 0.276(2) 0.133(2) 0.4111(19) 0.063(7) Uani 1 1 d .
H5 H 0.2396 0.0805 0.4135 0.075 Uiso 1 1 calc R
C6 C 0.215(2) 0.234(2) 0.430(2) 0.057(6) Uani 1 1 d .
C7 C 0.264(2) 0.310(2) 0.4343(18) 0.061(6) Uani 1 1 d .
H7 H 0.2196 0.3764 0.4458 0.073 Uiso 1 1 calc R
C8 C 0.0246(19) 0.353(2) 0.465(2) 0.077(8) Uani 1 1 d .
H8A H 0.0245 0.3410 0.5407 0.115 Uiso 1 1 calc R
H8B H -0.0537 0.3633 0.4605 0.115 Uiso 1 1 calc R
H8C H 0.0560 0.4222 0.4078 0.115 Uiso 1 1 calc R
C9 C 0.694(2) 0.477(2) 0.359(2) 0.059(6) Uani 1 1 d .
C10 C 0.754(2) 0.5268(19) 0.2335(19) 0.054(6) Uani 1 1 d .
C11 C 0.823(2) 0.611(2) 0.194(2) 0.061(6) Uani 1 1 d .
C12 C 0.879(2) 0.660(2) 0.076(2) 0.071(7) Uani 1 1 d .
H12 H 0.9215 0.7183 0.0497 0.085 Uiso 1 1 calc R
C13 C 0.873(2) 0.626(2) 0.000(2) 0.072(7) Uani 1 1 d .
H13 H 0.9106 0.6600 -0.0772 0.086 Uiso 1 1 calc R
C14 C 0.809(2) 0.538(2) 0.038(2) 0.064(7) Uani 1 1 d .
C15 C 0.754(2) 0.486(2) 0.1568(19) 0.061(6) Uani 1 1 d .
H15 H 0.7161 0.4234 0.1838 0.073 Uiso 1 1 calc R
C16 C 0.844(2) 0.549(2) -0.152(2) 0.085(9) Uani 1 1 d .
H16A H 0.8173 0.6324 -0.1812 0.127 Uiso 1 1 calc R
H16B H 0.8186 0.5184 -0.1906 0.127 Uiso 1 1 calc R
H16C H 0.9271 0.5309 -0.1666 0.127 Uiso 1 1 calc R
C17 C 0.2097(19) 0.8033(19) 0.3107(18) 0.052(6) Uani 1 1 d .
C18 C 0.1105(19) 0.884(2) 0.2616(19) 0.060(6) Uani 1 1 d .
C19 C 0.0584(19) 0.8739(19) 0.1906(19) 0.061(6) Uani 1 1 d .
C20 C -0.040(2) 0.952(2) 0.152(2) 0.067(7) Uani 1 1 d .
H20 H -0.0716 0.9439 0.1045 0.080 Uiso 1 1 calc R
C21 C -0.0905(19) 1.043(2) 0.188(2) 0.063(7) Uani 1 1 d .
H21 H -0.1547 1.0977 0.1611 0.076 Uiso 1 1 calc R
C22 C -0.046(2) 1.054(2) 0.262(2) 0.070(8) Uani 1 1 d .
C23 C 0.0495(18) 0.9731(19) 0.3006(18) 0.062(7) Uani 1 1 d .
H23 H 0.0751 0.9775 0.3549 0.074 Uiso 1 1 calc R
C24 C -0.064(2) 1.163(2) 0.366(2) 0.098(10) Uani 1 1 d .
H24A H -0.0554 1.0902 0.4338 0.147 Uiso 1 1 calc R
H24B H -0.1183 1.2225 0.3882 0.147 Uiso 1 1 calc R
H24C H 0.0105 1.1868 0.3272 0.147 Uiso 1 1 calc R
C25 C 0.5604(17) 0.8715(19) 0.2752(19) 0.051(5) Uani 1 1 d .
H25 H 0.5339 0.8611 0.3519 0.061 Uiso 1 1 calc R
C26 C 0.623(2) 0.953(2) 0.197(2) 0.070(7) Uani 1 1 d .
H26 H 0.6409 0.9984 0.2225 0.084 Uiso 1 1 calc R
C27 C 0.6643(18) 0.975(2) 0.083(2) 0.063(7) Uani 1 1 d .
H27 H 0.7099 1.0321 0.0315 0.076 Uiso 1 1 calc R
C28 C 0.633(2) 0.907(2) 0.046(2) 0.067(7) Uani 1 1 d .
C29 C 0.564(2) 0.826(2) 0.132(2) 0.060(6) Uani 1 1 d .
C30 C 0.529(2) 0.759(2) 0.094(2) 0.064(7) Uani 1 1 d .
C31 C 0.563(2) 0.774(2) -0.021(2) 0.064(7) Uani 1 1 d .
C32 C 0.519(2) 0.711(2) -0.052(2) 0.065(7) Uani 1 1 d .
H32 H 0.5377 0.7199 -0.1277 0.078 Uiso 1 1 calc R
C33 C 0.447(2) 0.635(2) 0.0325(19) 0.068(7) Uani 1 1 d .
H33 H 0.4129 0.5956 0.0139 0.082 Uiso 1 1 calc R
C34 C 0.424(2) 0.619(2) 0.1462(19) 0.062(7) Uani 1 1 d .
H34 H 0.3799 0.5629 0.2033 0.074 Uiso 1 1 calc R
C35 C 0.669(2) 0.929(2) -0.075(2) 0.069(7) Uani 1 1 d .
H35 H 0.7158 0.9838 -0.1302 0.083 Uiso 1 1 calc R
C36 C 0.631(2) 0.864(2) -0.103(2) 0.071(8) Uani 1 1 d .
H36 H 0.6502 0.8779 -0.1805 0.086 Uiso 1 1 calc R

loop_
_atom_site_aniso_label
_atom_site_aniso_U_11
_atom_site_aniso_U_22
_atom_site_aniso_U_33
_atom_site_aniso_U_23
_atom_site_aniso_U_13
_atom_site_aniso_U_12
Sm1 0.0430(7) 0.0442(7) 0.0450(7) -0.0180(6) -0.0216(5) 0.0045(5)
Br1 0.0628(17) 0.080(2) 0.092(2) -0.0506(17) -0.0228(15) 0.0061(14)
Br2 0.079(2) 0.085(2) 0.082(2) -0.0370(17) -0.0175(16) -0.0251(16)
Br3 0.0729(19) 0.083(2) 0.087(2) -0.0470(17) -0.0405(16) 0.0094(15)
N1 0.057(12) 0.057(12) 0.054(12) -0.023(10) -0.016(10) -0.003(10)
N2 0.055(12) 0.057(12) 0.049(11) -0.023(10) -0.019(10) 0.005(10)
O1 0.059(10) 0.057(10) 0.055(10) -0.020(8) -0.028(8) -0.005(8)
O2 0.069(10) 0.056(9) 0.050(9) -0.030(8) -0.030(8) -0.006(8)
O3 0.071(12) 0.071(11) 0.084(12) -0.030(10) -0.025(10) -0.029(10)
O4 0.062(10) 0.045(8) 0.051(9) -0.017(7) -0.023(8) -0.003(8)
O5 0.063(10) 0.053(9) 0.048(9) -0.021(8) -0.018(8) 0.004(8)
O6 0.091(14) 0.074(13) 0.064(12) -0.025(10) -0.012(10) -0.001(10)
O7 0.062(10) 0.062(10) 0.051(9) -0.011(8) -0.033(8) -0.001(8)
O8 0.054(9) 0.054(10) 0.055(9) -0.021(8) -0.033(8) 0.006(8)
O9 0.066(12) 0.078(13) 0.078(13) -0.029(11) -0.032(10) 0.016(10)
C1 0.060(15) 0.065(16) 0.054(14) -0.028(13) -0.023(12) -0.008(13)
C2 0.053(13) 0.063(15) 0.060(14) -0.025(12) -0.024(11) -0.025(12)
C3 0.075(17) 0.065(15) 0.059(14) -0.038(13) -0.031(13) -0.009(13)
C4 0.071(17) 0.068(16) 0.065(16) -0.033(14) -0.023(14) -0.017(14)
C5 0.080(18) 0.064(16) 0.069(16) -0.032(14) -0.033(14) -0.021(14)
C6 0.062(15) 0.063(15) 0.068(16) -0.028(13) -0.026(13) -0.026(13)
C7 0.071(17) 0.063(16) 0.063(15) -0.025(13) -0.028(13) -0.018(13)
C8 0.048(14) 0.069(18) 0.09(2) -0.014(16) 0.001(13) -0.029(14)
C9 0.064(16) 0.058(15) 0.053(14) -0.020(13) -0.027(13) 0.002(13)
C10 0.062(15) 0.051(14) 0.054(14) -0.027(12) -0.018(12) -0.004(12)
C11 0.068(16) 0.067(16) 0.051(14) -0.028(13) -0.025(13) 0.000(13)
C12 0.075(18) 0.066(17) 0.059(16) -0.021(14) -0.019(14) -0.004(14)
C13 0.070(18) 0.072(19) 0.055(16) -0.023(15) -0.010(13) -0.001(14)
C14 0.074(18) 0.063(17) 0.054(15) -0.027(14) -0.015(13) -0.006(14)
C15 0.066(16) 0.059(15) 0.050(14) -0.021(12) -0.020(12) 0.003(12)
C16 0.08(2) 0.09(2) 0.064(18) -0.038(16) -0.006(15) 0.000(16)
C17 0.061(15) 0.051(14) 0.052(14) -0.022(12) -0.035(12) 0.004(12)
C18 0.049(14) 0.064(16) 0.058(15) -0.017(13) -0.030(12) 0.005(12)
C19 0.056(15) 0.059(15) 0.061(15) -0.020(13) -0.034(12) 0.010(12)
C20 0.059(15) 0.074(18) 0.065(16) -0.019(14) -0.040(13) 0.000(13)
C21 0.046(14) 0.070(17) 0.069(16) -0.020(14) -0.032(13) -0.001(12)
C22 0.068(17) 0.067(17) 0.063(16) -0.018(14) -0.038(14) 0.014(14)
C23 0.054(14) 0.066(16) 0.055(14) -0.020(13) -0.029(12) 0.010(12)
C24 0.10(2) 0.10(2) 0.09(2) -0.051(19) -0.035(19) 0.026(18)
C25 0.040(12) 0.057(14) 0.052(13) -0.019(12) -0.010(10) -0.011(11)
C26 0.054(15) 0.068(18) 0.060(16) -0.015(15) -0.013(13) 0.003(13)
C27 0.039(13) 0.061(16) 0.060(16) -0.011(14) -0.009(11) -0.001(11)
C28 0.057(16) 0.069(18) 0.052(15) -0.017(14) -0.010(12) -0.001(13)
C29 0.045(13) 0.063(16) 0.052(15) -0.016(13) -0.012(11) 0.003(12)
C30 0.054(15) 0.066(17) 0.048(14) -0.017(13) -0.014(12) 0.009(13)
C31 0.053(15) 0.065(17) 0.051(15) -0.021(13) -0.007(12) 0.005(13)
C32 0.059(16) 0.071(18) 0.048(14) -0.019(13) -0.010(12) -0.003(13)
C33 0.056(15) 0.074(18) 0.048(14) -0.019(14) -0.010(12) 0.006(13)
C34 0.060(15) 0.064(16) 0.048(14) -0.020(13) -0.021(12) 0.007(13)
C35 0.051(15) 0.069(18) 0.055(16) -0.014(14) -0.007(12) 0.003(13)
C36 0.054(16) 0.074(19) 0.053(16) -0.011(15) -0.012(13) 0.002(14)

loop_
_atom_type_symbol
_atom_type_description
_atom_type_scat_dispersion_real
_atom_type_scat_dispersion_imag
_atom_type_scat_source
C C 0.0181 0.0091 'International Tables Vol C Tables 4.2.6.8 and 6.1.1.4'
H H 0.0000 0.0000 'International Tables Vol C Tables 4.2.6.8 and 6.1.1.4'
O O 0.0492 0.0322 'International Tables Vol C Tables 4.2.6.8 and 6.1.1.4'
N N 0.0311 0.0180 'International Tables Vol C Tables 4.2.6.8 and 6.1.1.4'
Br Br -0.6763 1.2805 'International Tables Vol C Tables 4.2.6.8 and 6.1.1.4'
Sm Sm -5.3236 12.2178 'International Tables Vol C Tables 4.2.6.8 and 6.1.1.4'

loop_
_geom_angle_atom_site_label_1
_geom_angle_atom_site_label_2
_geom_angle_atom_site_label_3
_geom_angle
_geom_angle_site_symmetry_1
_geom_angle_site_symmetry_3
O4 Sm1 O2 76.7(5) . 2_666
O4 Sm1 O1 74.3(5) . .
O2 Sm1 O1 134.0(4) 2_666 .
O4 Sm1 O8 144.0(5) . .
O2 Sm1 O8 139.2(5) 2_666 .
O1 Sm1 O8 75.0(5) . .
O4 Sm1 O7 152.6(5) . .
O2 Sm1 O7 92.7(5) 2_666 .
O1 Sm1 O7 127.6(5) . .
O8 Sm1 O7 52.6(5) . .
O4 Sm1 O5 122.5(5) . 2_666
O2 Sm1 O5 76.6(5) 2_666 2_666
O1 Sm1 O5 89.8(5) . 2_666
O8 Sm1 O5 75.6(5) . 2_666
O7 Sm1 O5 78.0(5) . 2_666
O4 Sm1 N2 82.4(5) . .
O2 Sm1 N2 134.7(6) 2_666 .
O1 Sm1 N2 75.2(5) . .
O8 Sm1 N2 71.8(5) . .
O7 Sm1 N2 87.7(5) . .
O5 Sm1 N2 146.7(5) 2_666 .
O4 Sm1 N1 79.4(5) . .
O2 Sm1 N1 73.8(5) 2_666 .
O1 Sm1 N1 132.9(5) . .
O8 Sm1 N1 109.1(5) . .
O7 Sm1 N1 73.3(5) . .
O5 Sm1 N1 137.2(5) 2_666 .
N2 Sm1 N1 63.0(6) . .
O4 Sm1 O4 72.6(5) . 2_666
O2 Sm1 O4 68.9(4) 2_666 2_666
O1 Sm1 O4 68.7(4) . 2_666
O8 Sm1 O4 112.5(5) . 2_666
O7 Sm1 O4 127.5(5) . 2_666
O5 Sm1 O4 50.4(4) 2_666 2_666
N2 Sm1 O4 140.3(5) . 2_666
N1 Sm1 O4 137.4(5) . 2_666
O4 Sm1 C9 97.6(6) . 2_666
O2 Sm1 C9 70.8(6) 2_666 2_666
O1 Sm1 C9 78.5(6) . 2_666
O8 Sm1 C9 94.3(6) . 2_666
O7 Sm1 C9 102.7(6) . 2_666
O5 Sm1 C9 25.1(5) 2_666 2_666
N2 Sm1 C9 152.7(6) . 2_666
N1 Sm1 C9 144.1(6) . 2_666
O4 Sm1 C9 25.3(5) 2_666 2_666
O4 Sm1 Sm1 39.3(3) . 2_666
O2 Sm1 Sm1 68.2(3) 2_666 2_666
O1 Sm1 Sm1 66.6(3) . 2_666
O8 Sm1 Sm1 136.0(3) . 2_666
O7 Sm1 Sm1 156.2(3) . 2_666
O5 Sm1 Sm1 83.5(3) 2_666 2_666
N2 Sm1 Sm1 115.8(4) . 2_666
N1 Sm1 Sm1 112.5(4) . 2_666
O4 Sm1 Sm1 33.4(3) 2_666 2_666
C9 Sm1 Sm1 58.4(4) 2_666 2_666
C25 N1 C29 123(2) . .
C25 N1 Sm1 118.4(15) . .
C29 N1 Sm1 118.1(16) . .
C34 N2 C30 118(2) . .
C34 N2 Sm1 121.6(16) . .
C30 N2 Sm1 120.3(15) . .
C1 O1 Sm1 139.5(14) . .
C1 O2 Sm1 136.8(13) . 2_666
C6 O3 C8 118.6(17) . .
C9 O4 Sm1 162.4(14) . .
C9 O4 Sm1 88.2(13) . 2_666
Sm1 O4 Sm1 107.4(5) . 2_666
C9 O5 Sm1 96.2(14) . 2_666
C14 O6 C16 117(2) . .
C17 O7 Sm1 93.8(13) . .
C17 O8 Sm1 93.1(12) . .
C22 O9 C24 118.1(18) . .
O1 C1 O2 126(2) . .
O1 C1 C2 116.7(19) . .
O2 C1 C2 117(2) . .
C3 C2 C7 120.4(19) . .
C3 C2 C1 126(2) . .
C7 C2 C1 114(2) . .
C2 C3 C4 120(2) . .
C2 C3 Br1 119.7(16) . .
C4 C3 Br1 119.8(18) . .
C3 C4 C5 123(2) . .
C3 C4 H4 118.4 . .
C5 C4 H4 118.4 . .
C4 C5 C6 115(2) . .
C4 C5 H5 122.7 . .
C6 C5 H5 122.7 . .
C7 C6 C5 125(2) . .
C7 C6 O3 120(2) . .
C5 C6 O3 114.7(19) . .
C6 C7 C2 116(2) . .
C6 C7 H7 122.0 . .
C2 C7 H7 122.0 . .
O3 C8 H8A 109.5 . .
O3 C8 H8B 109.5 . .
H8A C8 H8B 109.5 . .
O3 C8 H8C 109.5 . .
H8A C8 H8C 109.5 . .
H8B C8 H8C 109.5 . .
O4 C9 O5 125(2) . .
O4 C9 C10 119(2) . .
O5 C9 C10 115(2) . .
O4 C9 Sm1 66.6(12) . 2_666
O5 C9 Sm1 58.7(12) . 2_666
C10 C9 Sm1 173.5(16) . 2_666
C15 C10 C11 119(2) . .
C15 C10 C9 123(2) . .
C11 C10 C9 118(2) . .
C12 C11 C10 119(2) . .
C12 C11 Br2 118(2) . .
C10 C11 Br2 122.5(18) . .
C13 C12 C11 122(3) . .
C13 C12 H12 118.9 . .
C11 C12 H12 118.9 . .
C12 C13 C14 120(3) . .
C12 C13 H13 119.9 . .
C14 C13 H13 119.9 . .
O6 C14 C13 127(2) . .
O6 C14 C15 114(2) . .
C13 C14 C15 119(2) . .
C10 C15 C14 121(2) . .
C10 C15 H15 119.7 . .
C14 C15 H15 119.7 . .
O6 C16 H16A 109.5 . .
O6 C16 H16B 109.5 . .
H16A C16 H16B 109.5 . .
O6 C16 H16C 109.5 . .
H16A C16 H16C 109.5 . .
H16B C16 H16C 109.5 . .
O7 C17 O8 119.9(18) . .
O7 C17 C18 121(2) . .
O8 C17 C18 119(2) . .
C19 C18 C23 115.0(19) . .
C19 C18 C17 127(2) . .
C23 C18 C17 117.5(19) . .
C20 C19 C18 123(2) . .
C20 C19 Br3 116.1(17) . .
C18 C19 Br3 120.4(16) . .
C19 C20 C21 119(2) . .
C19 C20 H20 120.7 . .
C21 C20 H20 120.7 . .
C22 C21 C20 121(2) . .
C22 C21 H21 119.5 . .
C20 C21 H21 119.5 . .
O9 C22 C21 115(2) . .
O9 C22 C23 126(2) . .
C21 C22 C23 119(2) . .
C22 C23 C18 123(2) . .
C22 C23 H23 118.5 . .
C18 C23 H23 118.5 . .
O9 C24 H24A 109.5 . .
O9 C24 H24B 109.5 . .
H24A C24 H24B 109.5 . .
O9 C24 H24C 109.5 . .
H24A C24 H24C 109.5 . .
H24B C24 H24C 109.5 . .
N1 C25 C26 118(2) . .
N1 C25 H25 121.2 . .
C26 C25 H25 121.2 . .
C25 C26 C27 125(3) . .
C25 C26 H26 117.5 . .
C27 C26 H26 117.5 . .
C26 C27 C28 116(2) . .
C26 C27 H27 121.8 . .
C28 C27 H27 121.8 . .
C29 C28 C27 116(2) . .
C29 C28 C35 124(3) . .
C27 C28 C35 120(3) . .
N1 C29 C28 122(3) . .
N1 C29 C30 122(2) . .
C28 C29 C30 116(2) . .
N2 C30 C31 121(3) . .
N2 C30 C29 116(2) . .
C31 C30 C29 122(3) . .
C32 C31 C30 118(3) . .
C32 C31 C36 125(2) . .
C30 C31 C36 116(3) . .
C33 C32 C31 119(2) . .
C33 C32 H32 120.6 . .
C31 C32 H32 120.6 . .
C32 C33 C34 119(3) . .
C32 C33 H33 120.4 . .
C34 C33 H33 120.4 . .
N2 C34 C33 124(3) . .
N2 C34 H34 118.0 . .
C33 C34 H34 118.0 . .
C36 C35 C28 116(3) . .
C36 C35 H35 122.2 . .
C28 C35 H35 122.2 . .
C35 C36 C31 125(3) . .
C35 C36 H36 117.5 . .
C31 C36 H36 117.5 . .

loop_
_geom_bond_atom_site_label_1
_geom_bond_atom_site_label_2
_geom_bond_distance
_geom_bond_site_symmetry_2
Sm1 O4 2.340(14) .
Sm1 O2 2.364(12) 2_666
Sm1 O1 2.401(14) .
Sm1 O8 2.466(12) .
Sm1 O7 2.467(14) .
Sm1 O5 2.521(14) 2_666
Sm1 N2 2.613(17) .
Sm1 N1 2.650(19) .
Sm1 O4 2.694(13) 2_666
Sm1 C9 2.93(2) 2_666
Sm1 Sm1 4.061(2) 2_666
Br1 C3 1.89(2) .
Br2 C11 1.86(2) .
Br3 C19 1.91(2) .
N1 C25 1.29(2) .
N1 C29 1.32(3) .
N2 C34 1.31(3) .
N2 C30 1.37(3) .
O1 C1 1.25(2) .
O2 C1 1.28(2) .
O2 Sm1 2.364(11) 2_666
O3 C6 1.41(2) .
O3 C8 1.42(2) .
O4 C9 1.25(2) .
O4 Sm1 2.694(13) 2_666
O5 C9 1.25(2) .
O5 Sm1 2.521(14) 2_666
O6 C14 1.36(3) .
O6 C16 1.46(2) .
O7 C17 1.25(2) .
O8 C17 1.28(2) .
O9 C22 1.37(3) .
O9 C24 1.42(3) .
C1 C2 1.51(3) .
C2 C3 1.36(3) .
C2 C7 1.44(3) .
C3 C4 1.37(3) .
C4 C5 1.39(3) .
C4 H4 0.9300 .
C5 C6 1.40(3) .
C5 H5 0.9300 .
C6 C7 1.37(3) .
C7 H7 0.9300 .
C8 H8A 0.9600 .
C8 H8B 0.9600 .
C8 H8C 0.9600 .
C9 C10 1.50(3) .
C9 Sm1 2.93(2) 2_666
C10 C15 1.39(3) .
C10 C11 1.41(3) .
C11 C12 1.40(3) .
C12 C13 1.35(3) .
C12 H12 0.9300 .
C13 C14 1.40(3) .
C13 H13 0.9300 .
C14 C15 1.42(3) .
C15 H15 0.9300 .
C16 H16A 0.9600 .
C16 H16B 0.9600 .
C16 H16C 0.9600 .
C17 C18 1.46(3) .
C18 C19 1.41(3) .
C18 C23 1.41(3) .
C19 C20 1.39(3) .
C20 C21 1.40(3) .
C20 H20 0.9300 .
C21 C22 1.38(3) .
C21 H21 0.9300 .
C22 C23 1.38(3) .
C23 H23 0.9300 .
C24 H24A 0.9600 .
C24 H24B 0.9600 .
C24 H24C 0.9600 .
C25 C26 1.32(3) .
C25 H25 0.9300 .
C26 C27 1.37(3) .
C26 H26 0.9300 .
C27 C28 1.41(3) .
C27 H27 0.9300 .
C28 C29 1.40(3) .
C28 C35 1.45(3) .
C29 C30 1.44(3) .
C30 C31 1.41(3) .
C31 C32 1.40(3) .
C31 C36 1.44(3) .
C32 C33 1.36(3) .
C32 H32 0.9300 .
C33 C34 1.39(3) .
C33 H33 0.9300 .
C34 H34 0.9300 .
C35 C36 1.35(3) .
C35 H35 0.9300 .
C36 H36 0.9300 .

loop_
_geom_torsion_atom_site_label_1
_geom_torsion_atom_site_label_2
_geom_torsion_atom_site_label_3
_geom_torsion_atom_site_label_4
_geom_torsion
_geom_torsion_site_symmetry_1
_geom_torsion_site_symmetry_4
O4 Sm1 N1 C25 -99.3(16) . .
O2 Sm1 N1 C25 -20.2(15) 2_666 .
O1 Sm1 N1 C25 -156.0(14) . .
O8 Sm1 N1 C25 117.0(16) . .
O7 Sm1 N1 C25 77.8(16) . .
O5 Sm1 N1 C25 27.8(19) 2_666 .
N2 Sm1 N1 C25 173.8(18) . .
O4 Sm1 N1 C25 -50.0(18) 2_666 .
C9 Sm1 N1 C25 -11(2) 2_666 .
Sm1 Sm1 N1 C25 -77.7(16) 2_666 .
O4 Sm1 N1 C29 87.7(16) . .
O2 Sm1 N1 C29 166.8(17) 2_666 .
O1 Sm1 N1 C29 31.1(19) . .
O8 Sm1 N1 C29 -56.0(17) . .
O7 Sm1 N1 C29 -95.2(16) . .
O5 Sm1 N1 C29 -145.2(14) 2_666 .
N2 Sm1 N1 C29 0.9(15) . .
O4 Sm1 N1 C29 137.1(15) 2_666 .
C9 Sm1 N1 C29 176.1(14) 2_666 .
Sm1 Sm1 N1 C29 109.4(15) 2_666 .
O4 Sm1 N2 C34 99.8(17) . .
O2 Sm1 N2 C34 162.6(15) 2_666 .
O1 Sm1 N2 C34 24.1(16) . .
O8 Sm1 N2 C34 -54.7(16) . .
O7 Sm1 N2 C34 -105.9(17) . .
O5 Sm1 N2 C34 -42(2) 2_666 .
N1 Sm1 N2 C34 -178.3(18) . .
O4 Sm1 N2 C34 49.0(19) 2_666 .
C9 Sm1 N2 C34 8(2) 2_666 .
Sm1 Sm1 N2 C34 78.4(17) 2_666 .
O4 Sm1 N2 C30 -81.3(16) . .
O2 Sm1 N2 C30 -18.5(19) 2_666 .
O1 Sm1 N2 C30 -157.0(17) . .
O8 Sm1 N2 C30 124.3(16) . .
O7 Sm1 N2 C30 73.1(16) . .
O5 Sm1 N2 C30 137.0(15) 2_666 .
N1 Sm1 N2 C30 0.7(15) . .
O4 Sm1 N2 C30 -132.1(15) 2_666 .
C9 Sm1 N2 C30 -173.2(15) 2_666 .
Sm1 Sm1 N2 C30 -102.6(15) 2_666 .
O4 Sm1 O1 C1 29(2) . .
O2 Sm1 O1 C1 -24(3) 2_666 .
O8 Sm1 O1 C1 -170(2) . .
O7 Sm1 O1 C1 -170(2) . .
O5 Sm1 O1 C1 -95(2) 2_666 .
N2 Sm1 O1 C1 115(2) . .
N1 Sm1 O1 C1 87(2) . .
O4 Sm1 O1 C1 -48(2) 2_666 .
C9 Sm1 O1 C1 -73(2) 2_666 .
Sm1 Sm1 O1 C1 -12(2) 2_666 .
O2 Sm1 O4 C9 -137(5) 2_666 .
O1 Sm1 O4 C9 79(5) . .
O8 Sm1 O4 C9 46(5) . .
O7 Sm1 O4 C9 -68(5) . .
O5 Sm1 O4 C9 158(5) 2_666 .
N2 Sm1 O4 C9 2(5) . .
N1 Sm1 O4 C9 -62(5) . .
O4 Sm1 O4 C9 151(5) 2_666 .
C9 Sm1 O4 C9 154(5) 2_666 .
Sm1 Sm1 O4 C9 151(5) 2_666 .
O2 Sm1 O4 Sm1 71.7(5) 2_666 2_666
O1 Sm1 O4 Sm1 -72.1(5) . 2_666
O8 Sm1 O4 Sm1 -104.6(8) . 2_666
O7 Sm1 O4 Sm1 141.4(8) . 2_666
O5 Sm1 O4 Sm1 7.4(7) 2_666 2_666
N2 Sm1 O4 Sm1 -148.8(6) . 2_666
N1 Sm1 O4 Sm1 147.4(6) . 2_666
O4 Sm1 O4 Sm1 0.0 2_666 2_666
C9 Sm1 O4 Sm1 3.6(7) 2_666 2_666
O4 Sm1 O7 C17 133.0(14) . .
O2 Sm1 O7 C17 -161.0(13) 2_666 .
O1 Sm1 O7 C17 -5.0(15) . .
O8 Sm1 O7 C17 -4.5(13) . .
O5 Sm1 O7 C17 -85.4(14) 2_666 .
N2 Sm1 O7 C17 64.3(14) . .
N1 Sm1 O7 C17 126.8(14) . .
O4 Sm1 O7 C17 -95.7(14) 2_666 .
C9 Sm1 O7 C17 -90.1(14) 2_666 .
Sm1 Sm1 O7 C17 -125.3(13) 2_666 .
O4 Sm1 O8 C17 -143.6(12) . .
O2 Sm1 O8 C17 41.8(16) 2_666 .
O1 Sm1 O8 C17 -176.0(13) . .
O7 Sm1 O8 C17 4.4(12) . .
O5 Sm1 O8 C17 90.2(13) 2_666 .
N2 Sm1 O8 C17 -97.0(13) . .
N1 Sm1 O8 C17 -45.2(14) . .
O4 Sm1 O8 C17 125.2(12) 2_666 .
C9 Sm1 O8 C17 107.1(13) 2_666 .
Sm1 Sm1 O8 C17 154.4(11) 2_666 .
Sm1 O1 C1 O2 5(4) . .
Sm1 O1 C1 C2 -178.7(14) . .
Sm1 O2 C1 O1 18(4) 2_666 .
Sm1 O2 C1 C2 -158.4(14) 2_666 .
O1 C1 C2 C3 144(2) . .
O2 C1 C2 C3 -40(3) . .
O1 C1 C2 C7 -38(3) . .
O2 C1 C2 C7 138(2) . .
C7 C2 C3 C4 -3(4) . .
C1 C2 C3 C4 174(2) . .
C7 C2 C3 Br1 170.1(16) . .
C1 C2 C3 Br1 -12(3) . .
C2 C3 C4 C5 -2(4) . .
Br1 C3 C4 C5 -176.0(17) . .
C3 C4 C5 C6 6(4) . .
C4 C5 C6 C7 -4(4) . .
C4 C5 C6 O3 175.6(19) . .
C8 O3 C6 C7 -1(3) . .
C8 O3 C6 C5 179(2) . .
C5 C6 C7 C2 -1(4) . .
O3 C6 C7 C2 179.1(19) . .
C3 C2 C7 C6 5(3) . .
C1 C2 C7 C6 -173.1(19) . .
Sm1 O4 C9 O5 -153(4) . .
Sm1 O4 C9 O5 -1(2) 2_666 .
Sm1 O4 C9 C10 24(7) . .
Sm1 O4 C9 C10 177(2) 2_666 .
Sm1 O4 C9 Sm1 -152(5) . 2_666
Sm1 O5 C9 O4 1(3) 2_666 .
Sm1 O5 C9 C10 -176.8(17) 2_666 .
O4 C9 C10 C15 -98(3) . .
O5 C9 C10 C15 80(3) . .
Sm1 C9 C10 C15 55(15) 2_666 .
O4 C9 C10 C11 89(3) . .
O5 C9 C10 C11 -94(3) . .
Sm1 C9 C10 C11 -119(14) 2_666 .
C15 C10 C11 C12 7(3) . .
C9 C10 C11 C12 -179(2) . .
C15 C10 C11 Br2 -176.2(16) . .
C9 C10 C11 Br2 -2(3) . .
C10 C11 C12 C13 -3(4) . .
Br2 C11 C12 C13 179.9(19) . .
C11 C12 C13 C14 0(4) . .
C16 O6 C14 C13 -4(4) . .
C16 O6 C14 C15 176.2(19) . .
C12 C13 C14 O6 180(2) . .
C12 C13 C14 C15 -1(4) . .
C11 C10 C15 C14 -8(3) . .
C9 C10 C15 C14 178(2) . .
O6 C14 C15 C10 -176(2) . .
C13 C14 C15 C10 5(4) . .
Sm1 O7 C17 O8 8(2) . .
Sm1 O7 C17 C18 -177(2) . .
Sm1 O8 C17 O7 -8(2) . .
Sm1 O8 C17 C18 176.4(19) . .
O7 C17 C18 C19 155(2) . .
O8 C17 C18 C19 -30(4) . .
O7 C17 C18 C23 -34(3) . .
O8 C17 C18 C23 141(2) . .
C23 C18 C19 C20 6(4) . .
C17 C18 C19 C20 177(2) . .
C23 C18 C19 Br3 176.3(17) . .
C17 C18 C19 Br3 -13(4) . .
C18 C19 C20 C21 -1(4) . .
Br3 C19 C20 C21 -172.2(18) . .
C19 C20 C21 C22 -2(4) . .
C24 O9 C22 C21 -180(2) . .
C24 O9 C22 C23 1(4) . .
C20 C21 C22 O9 -179(2) . .
C20 C21 C22 C23 0(4) . .
O9 C22 C23 C18 -176(2) . .
C21 C22 C23 C18 5(4) . .
C19 C18 C23 C22 -7(4) . .
C17 C18 C23 C22 -179(2) . .
C29 N1 C25 C26 -6(3) . .
Sm1 N1 C25 C26 -178.9(15) . .
N1 C25 C26 C27 1(4) . .
C25 C26 C27 C28 2(4) . .
C26 C27 C28 C29 0(3) . .
C26 C27 C28 C35 178(2) . .
C25 N1 C29 C28 9(4) . .
Sm1 N1 C29 C28 -178.8(17) . .
C25 N1 C29 C30 -175(2) . .
Sm1 N1 C29 C30 -2(3) . .
C27 C28 C29 N1 -5(4) . .
C35 C28 C29 N1 178(2) . .
C27 C28 C29 C30 178(2) . .
C35 C28 C29 C30 1(4) . .
C34 N2 C30 C31 -4(3) . .
Sm1 N2 C30 C31 177.4(15) . .
C34 N2 C30 C29 177(2) . .
Sm1 N2 C30 C29 -2(3) . .
N1 C29 C30 N2 3(3) . .
C28 C29 C30 N2 180(2) . .
N1 C29 C30 C31 -176(2) . .
C28 C29 C30 C31 0(3) . .
N2 C30 C31 C32 5(3) . .
C29 C30 C31 C32 -176(2) . .
N2 C30 C31 C36 178(2) . .
C29 C30 C31 C36 -2(3) . .
C30 C31 C32 C33 -1(3) . .
C36 C31 C32 C33 -174(2) . .
C31 C32 C33 C34 -3(3) . .
C30 N2 C34 C33 -1(3) . .
Sm1 N2 C34 C33 177.6(16) . .
C32 C33 C34 N2 5(4) . .
C29 C28 C35 C36 0(4) . .
C27 C28 C35 C36 -177(2) . .
C28 C35 C36 C31 -3(4) . .
C32 C31 C36 C35 177(2) . .
C30 C31 C36 C35 4(4) . .
